data_1574530
loop_
_publ_author_name
'Hayashi, Mibuki'
'Nishioka, Takashi'
'Kasai, Hidetaka'
'Nishibori, Eiji'

_publ_section_title
;
 Accurate temperature dependence of structure factors of L-alanine and
 taurine for quantum crystallography.
;
_journal_issue 3
_journal_name_full IUCrJ
_journal_paper_doi 10.1107/S2052252525002647
_journal_volume 12
_journal_year 2025
_chemical_formula_moiety 'C2 H7 N O3 S'
_chemical_formula_sum 'C2 H7 N O3 S'
_chemical_formula_weight 125.15
_space_group_crystal_system monoclinic
_space_group_IT_number 14
_space_group_name_Hall '-P 2ybc'
_space_group_name_H-M_alt 'P 1 21/c 1'
_atom_sites_solution_hydrogens geom
_audit_creation_date 2023-09-20
_audit_creation_method
;
Olex2 1.5
(compiled 2021.11.18 svn.ra9532c28 for OlexSys, GUI svn.r6429)
;
_cell_angle_alpha 90
_cell_angle_beta 93.993(3)
_cell_angle_gamma 90
_cell_formula_units_Z 4
_cell_length_a 5.27398(14)
_cell_length_b 11.6550(3)
_cell_length_c 7.8107(2)
_cell_measurement_reflns_used 10559
_cell_measurement_temperature 85
_cell_measurement_theta_max 20.0050
_cell_measurement_theta_min 1.1070
_cell_volume 478.94(2)
_computing_cell_refinement 'CrysAlisPro 1.171.42.89a (Rigaku OD, 2023)'
_computing_data_collection 'CrysAlisPro 1.171.42.89a (Rigaku OD, 2023)'
_computing_data_reduction 'CrysAlisPro 1.171.42.89a (Rigaku OD, 2023)'
_computing_molecular_graphics 'Olex2 1.5 (Dolomanov et al., 2009)'
_computing_publication_material 'Olex2 1.5 (Dolomanov et al., 2009)'
_computing_structure_refinement 'SHELXL 2018/3 (Sheldrick, 2015)'
_diffrn_ambient_temperature 85
_diffrn_measured_fraction_theta_full 0.998
_diffrn_measured_fraction_theta_max 0.966
_diffrn_measurement_device_type 'esperanto-CrysAlisPro-abstract goniometer imported esperanto images'
_diffrn_measurement_method '\w scans'
_diffrn_radiation_type synchrotron
_diffrn_radiation_wavelength 0.2484
_diffrn_reflns_av_R_equivalents 0.0765
_diffrn_reflns_av_unetI/netI 0.0357
_diffrn_reflns_Laue_measured_fraction_full 0.998
_diffrn_reflns_Laue_measured_fraction_max 0.966
_diffrn_reflns_limit_h_max 14
_diffrn_reflns_limit_h_min -14
_diffrn_reflns_limit_k_max 32
_diffrn_reflns_limit_k_min -31
_diffrn_reflns_limit_l_max 21
_diffrn_reflns_limit_l_min -21
_diffrn_reflns_number 10090
_diffrn_reflns_point_group_measured_fraction_full 0.998
_diffrn_reflns_point_group_measured_fraction_max 0.966
_diffrn_reflns_theta_full 8.571
_diffrn_reflns_theta_max 19.972
_diffrn_reflns_theta_min 1.099
_diffrn_source synchrotron
_exptl_absorpt_coefficient_mu 0.054
_exptl_crystal_colour colourless
_exptl_crystal_density_diffrn 1.736
_exptl_crystal_description block
_exptl_crystal_F_000 264
_refine_diff_density_max 0.694
_refine_diff_density_min -0.420
_refine_diff_density_rms 0.080
_refine_ls_extinction_method none
_refine_ls_goodness_of_fit_ref 1.053
_refine_ls_hydrogen_treatment constr
_refine_ls_matrix_type full
_refine_ls_number_parameters 65
_refine_ls_number_reflns 10090
_refine_ls_number_restraints 0
_refine_ls_restrained_S_all 1.053
_refine_ls_R_factor_all 0.0293
_refine_ls_R_factor_gt 0.0235
_refine_ls_shift/su_max 0.002
_refine_ls_shift/su_mean 0.000
_refine_ls_structure_factor_coef Fsqd
_refine_ls_weighting_details 'w=1/[\s^2^(Fo^2^)+(0.0329P)^2^+0.0043P] where P=(Fo^2^+2Fc^2^)/3'
_refine_ls_weighting_scheme calc
_refine_ls_wR_factor_gt 0.0700
_refine_ls_wR_factor_ref 0.0723
_reflns_Friedel_coverage 0.000
_reflns_number_gt 8700
_reflns_number_total 10090
_reflns_threshold_expression 'I > 2\s(I)'
_cod_data_source_file woz5001.cif
_cod_data_source_block taurine51_85k
_cod_original_cell_volume 478.95(2)
_cod_database_code 1574530
_shelx_shelxl_version_number 2018/3
_shelx_space_group_comment
;
The symmetry employed for this shelxl refinement is uniquely defined
by the following loop, which should always be used as a source of
symmetry information in preference to the above space-group names.
They are only intended as comments.
;
_olex2_refinement_description
;
1. Fixed Uiso
 At 1.2 times of:
  All C(H,H) groups, All N(H,H,H) groups
2.a Secondary CH2 refined with riding coordinates:
 C006(H00D,H00E), C007(H00F,H00G)
2.b Idealised Me refined as rotating group:
 N005(H00A,H00B,H00C)
;
_olex2_submission_special_instructions 'No special instructions were received'

loop_
_space_group_symop_operation_xyz
'x, y, z'
'-x, y+1/2, -z+1/2'
'-x, -y, -z'
'x, -y-1/2, z-1/2'

loop_
_atom_site_label
_atom_site_type_symbol
_atom_site_fract_x
_atom_site_fract_y
_atom_site_fract_z
_atom_site_U_iso_or_equiv
_atom_site_adp_type
_atom_site_occupancy
_atom_site_site_symmetry_order
_atom_site_calc_flag
_atom_site_refinement_flags_posn
_atom_site_refinement_flags_adp
_atom_site_refinement_flags_occupancy
_atom_site_disorder_assembly
_atom_site_disorder_group
S001 S 0.29827(2) 0.34983(2) 0.64975(2) 0.00854(1) Uani 1 1 d . . . . .
O002 O 0.27015(3) 0.41230(2) 0.48606(2) 0.01152(2) Uani 1 1 d . . . . .
O003 O 0.15886(4) 0.24208(2) 0.64638(3) 0.01402(2) Uani 1 1 d . . . . .
O004 O 0.56789(3) 0.33836(2) 0.70890(3) 0.01382(2) Uani 1 1 d . . . . .
N005 N 0.23270(3) 0.63050(2) 0.66693(2) 0.01051(2) Uani 1 1 d . . . . .
H00A H 0.305392 0.600898 0.577423 0.013 Uiso 1 1 calc R U . . .
H00B H 0.292925 0.700824 0.687829 0.013 Uiso 1 1 calc R U . . .
H00C H 0.065218 0.633849 0.643804 0.013 Uiso 1 1 calc R U . . .
C006 C 0.29057(4) 0.55669(2) 0.82055(3) 0.01123(2) Uani 1 1 d . . . . .
H00D H 0.235034 0.595430 0.921297 0.013 Uiso 1 1 calc R U . . .
H00E H 0.472962 0.545731 0.836963 0.013 Uiso 1 1 calc R U . . .
C007 C 0.16098(4) 0.43978(2) 0.80344(3) 0.01054(2) Uani 1 1 d . . . . .
H00F H -0.017863 0.450766 0.769692 0.013 Uiso 1 1 calc R U . . .
H00G H 0.173340 0.401842 0.914244 0.013 Uiso 1 1 calc R U . . .

loop_
_atom_site_aniso_label
_atom_site_aniso_U_11
_atom_site_aniso_U_22
_atom_site_aniso_U_33
_atom_site_aniso_U_23
_atom_site_aniso_U_13
_atom_site_aniso_U_12
S001 0.00722(2) 0.00649(1) 0.01199(2) 0.00022(1) 0.00120(1) -0.00044(1)
O002 0.01202(4) 0.01121(4) 0.01149(4) 0.00105(3) 0.00196(3) -0.00013(3)
O003 0.01512(5) 0.00909(4) 0.01824(6) -0.00126(4) 0.00394(4) -0.00471(4)
O004 0.00830(4) 0.01092(4) 0.02200(7) 0.00149(4) -0.00070(4) 0.00169(3)
N005 0.01007(4) 0.00868(4) 0.01291(5) -0.00026(3) 0.00177(3) -0.00052(3)
C006 0.01151(5) 0.00961(5) 0.01234(6) -0.00119(4) -0.00086(4) 0.00010(4)
C007 0.01030(5) 0.00979(5) 0.01166(5) 0.00036(4) 0.00180(4) -0.00018(4)

loop_
_atom_type_symbol
_atom_type_description
_atom_type_scat_dispersion_real
_atom_type_scat_dispersion_imag
_atom_type_scat_source
C C -0.0022 0.0001 'International Tables Vol C Tables 4.2.6.8 and 6.1.1.4'
H H 0.0000 0.0000 'International Tables Vol C Tables 4.2.6.8 and 6.1.1.4'
N N -0.0036 0.0003 'International Tables Vol C Tables 4.2.6.8 and 6.1.1.4'
O O -0.0047 0.0006 'International Tables Vol C Tables 4.2.6.8 and 6.1.1.4'
S S -0.0063 0.0140 'International Tables Vol C Tables 4.2.6.8 and 6.1.1.4'

loop_
_geom_angle_atom_site_label_1
_geom_angle_atom_site_label_2
_geom_angle_atom_site_label_3
_geom_angle
_geom_angle_site_symmetry_1
_geom_angle_site_symmetry_3
_geom_angle_publ_flag
O002 S001 O004 110.801(11) . . ?
O002 S001 C007 105.840(9) . . ?
O003 S001 O002 113.059(11) . . ?
O003 S001 O004 113.815(11) . . ?
O003 S001 C007 106.926(10) . . ?
O004 S001 C007 105.715(11) . . ?
H00A N005 H00B 109.5 . . ?
H00A N005 H00C 109.5 . . ?
H00B N005 H00C 109.5 . . ?
C006 N005 H00A 109.5 . . ?
C006 N005 H00B 109.5 . . ?
C006 N005 H00C 109.5 . . ?
N005 C006 H00D 109.1 . . ?
N005 C006 H00E 109.1 . . ?
N005 C006 C007 112.298(16) . . ?
H00D C006 H00E 107.9 . . ?
C007 C006 H00D 109.1 . . ?
C007 C006 H00E 109.1 . . ?
S001 C007 H00F 109.1 . . ?
S001 C007 H00G 109.1 . . ?
C006 C007 S001 112.532(14) . . ?
C006 C007 H00F 109.1 . . ?
C006 C007 H00G 109.1 . . ?
H00F C007 H00G 107.8 . . ?

loop_
_geom_bond_atom_site_label_1
_geom_bond_atom_site_label_2
_geom_bond_distance
_geom_bond_site_symmetry_2
_geom_bond_publ_flag
S001 O002 1.46988(17) . ?
S001 O003 1.45452(16) . ?
S001 O004 1.47032(17) . ?
S001 C007 1.7849(2) . ?
N005 H00A 0.8900 . ?
N005 H00B 0.8900 . ?
N005 H00C 0.8900 . ?
N005 C006 1.4907(3) . ?
C006 H00D 0.9700 . ?
C006 H00E 0.9700 . ?
C006 C007 1.5260(3) . ?
C007 H00F 0.9700 . ?
C007 H00G 0.9700 . ?

loop_
_geom_torsion_atom_site_label_1
_geom_torsion_atom_site_label_2
_geom_torsion_atom_site_label_3
_geom_torsion_atom_site_label_4
_geom_torsion
_geom_torsion_site_symmetry_1
_geom_torsion_site_symmetry_2
_geom_torsion_site_symmetry_3
_geom_torsion_site_symmetry_4
_geom_torsion_publ_flag
O002 S001 C007 C006 -59.327(16) . . . . ?
O003 S001 C007 C006 179.881(14) . . . . ?
O004 S001 C007 C006 58.273(16) . . . . ?
N005 C006 C007 S001 71.023(19) . . . . ?
